data_8102141
loop_
_publ_author_name
'Li, Wen-Hui'

_publ_section_title
;
Crystal structure of bis(4-nitro-2-((3-dimethylamino-propylimino)methyl)-
phenolato)-diisothiocyanato-nickel(II), Ni(C~12~H~17~N~3~O~3~)~2~
(NCS)~2~
;
_journal_issue 3
_journal_name_full 'Zeitschrift f\"ur Kristallographie - New Crystal Structures'
_journal_page_first 255
_journal_page_last 256
_journal_volume 222
_journal_year 2007
_chemical_formula_moiety 'C26 H34 N8 Ni O6 S2'
_chemical_formula_structural Ni(C12H17N3O3)2(NCS)2
_chemical_formula_sum 'C26 H34 N8 Ni O6 S2'
_chemical_formula_weight 677.44
_chemical_name_systematic
; 
bis(4-nitro-2-((3-dimethylaminopropylimino)methyl)phenolato)-
diisothiocyanato-nickel(II) 
;
_space_group_IT_number 2
_symmetry_cell_setting triclinic
_symmetry_space_group_name_Hall '-P 1'
_symmetry_space_group_name_H-M 'P -1'
_atom_sites_solution_hydrogens geom
_atom_sites_solution_primary direct
_atom_sites_solution_secondary difmap
_audit_creation_method SHELXL-97
_cell_angle_alpha 96.668(5)
_cell_angle_beta 105.805(5)
_cell_angle_gamma 98.427(5)
_cell_formula_units_Z 1
_cell_length_a 7.247(2)
_cell_length_b 10.045(3)
_cell_length_c 11.324(4)
_cell_measurement_reflns_used 473
_cell_measurement_temperature 298(2)
_cell_measurement_theta_max 27.9
_cell_measurement_theta_min 2.5
_cell_volume 774.0(4)
_computing_structure_refinement 'SHELXL-97 [8]'
_computing_structure_solution 'SHELXS-97 [7]'
_diffrn_ambient_temperature 298(2)
_diffrn_measured_fraction_theta_full 0.951
_diffrn_measured_fraction_theta_max 0.951
_diffrn_measurement_device_type 'Bruker SMART CCD'
_diffrn_measurement_method omega
_diffrn_radiation_monochromator graphite
_diffrn_radiation_source 'fine-focus sealed tube'
_diffrn_radiation_type MoK\a
_diffrn_radiation_wavelength 0.71073
_diffrn_reflns_av_R_equivalents 0.1153
_diffrn_reflns_av_sigmaI/netI 0.2363
_diffrn_reflns_limit_h_max 8
_diffrn_reflns_limit_h_min -8
_diffrn_reflns_limit_k_max 12
_diffrn_reflns_limit_k_min -12
_diffrn_reflns_limit_l_max 13
_diffrn_reflns_limit_l_min -13
_diffrn_reflns_number 5047
_diffrn_reflns_theta_full 25.50
_diffrn_reflns_theta_max 25.50
_diffrn_reflns_theta_min 1.89
_exptl_absorpt_coefficient_mu 0.815
_exptl_absorpt_correction_T_max 0.8672
_exptl_absorpt_correction_T_min 0.8348
_exptl_absorpt_correction_type multi-scan
_exptl_crystal_colour green
_exptl_crystal_density_diffrn 1.453
_exptl_crystal_density_method 'not measured'
_exptl_crystal_description block
_exptl_crystal_F_000 354
_exptl_crystal_size_max 0.23
_exptl_crystal_size_mid 0.20
_exptl_crystal_size_min 0.18
_refine_diff_density_max 0.401
_refine_diff_density_min -0.463
_refine_diff_density_rms 0.069
_refine_ls_extinction_method none
_refine_ls_goodness_of_fit_ref 0.781
_refine_ls_hydrogen_treatment mixed
_refine_ls_matrix_type full
_refine_ls_number_parameters 201
_refine_ls_number_reflns 2742
_refine_ls_number_restraints 1
_refine_ls_restrained_S_all 0.781
_refine_ls_R_factor_all 0.1614
_refine_ls_R_factor_gt 0.0699
_refine_ls_shift/su_max 0.000
_refine_ls_shift/su_mean 0.000
_refine_ls_structure_factor_coef Fsqd
_refine_ls_weighting_details 'calc w=1/[\s^2^(Fo^2^)+(0.0000P)^2^] where P=(Fo^2^+2Fc^2^)/3'
_refine_ls_weighting_scheme calc
_refine_ls_wR_factor_gt 0.0669
_refine_ls_wR_factor_ref 0.0825
_reflns_number_gt 1249
_reflns_number_total 2742
_reflns_threshold_expression >2sigma(I)
_cod_data_source_file 1267-2031.cff
_cod_data_source_block a
_cod_depositor_comments
;
The following automatic conversions were performed:
'_symmetry_cell_setting' value 'Triclinic' changed to 'triclinic'
according to '/home/saulius/struct/CIF-dictionaries/cif_core.dic'
dictionary named 'cif_core.dic' version 2.4.1 from 2010-06-29.

Automatic conversion script
Id: cif_fix_enum 1555 2011-01-17 13:19:09Z saulius 
;
_cod_database_code 8102141

loop_
_symmetry_equiv_pos_as_xyz
'x, y, z'
'-x, -y, -z'

loop_
_atom_site_label
_atom_site_type_symbol
_atom_site_fract_x
_atom_site_fract_y
_atom_site_fract_z
_atom_site_U_iso_or_equiv
_atom_site_adp_type
_atom_site_occupancy
_atom_site_symmetry_multiplicity
_atom_site_Wyckoff_symbol
_atom_site_calc_flag
_atom_site_refinement_flags
_atom_site_disorder_assembly
_atom_site_disorder_group
Ni1 Ni 0.0000 1.0000 0.0000 0.0296(3) Uani 1 1 a d S . .
S1 S 0.2509(3) 1.31883(17) -0.22775(18) 0.0745(7) Uani 1 2 i d . . .
O1 O 0.1240(5) 1.0919(3) 0.1826(3) 0.0321(9) Uani 1 2 i d . . .
O2 O 0.4442(7) 0.6814(4) 0.5199(4) 0.0683(15) Uani 1 2 i d . . .
O3 O 0.3372(6) 0.8038(4) 0.6458(4) 0.0720(15) Uani 1 2 i d . . .
N1 N 0.2294(5) 0.8969(4) 0.0236(4) 0.0251(11) Uani 1 2 i d . . .
N2 N -0.1140(7) 0.6407(4) -0.2191(4) 0.0387(13) Uani 1 2 i d D . .
N3 N 0.3681(7) 0.7771(5) 0.5441(5) 0.0500(15) Uani 1 2 i d . . .
N4 N 0.1591(6) 1.1567(4) -0.0632(4) 0.0413(13) Uani 1 2 i d . . .
C1 C 0.2863(7) 0.9110(5) 0.2479(5) 0.0271(13) Uani 1 2 i d . . .
C2 C 0.1866(7) 1.0192(5) 0.2674(5) 0.0309(14) Uani 1 2 i d . . .
C3 C 0.1676(7) 1.0507(5) 0.3887(5) 0.0380(15) Uani 1 2 i d . . .
H3 H 0.1143 1.1263 0.4077 0.046 Uiso 1 2 i calc R . .
C4 C 0.2256(7) 0.9727(6) 0.4775(5) 0.0410(16) Uani 1 2 i d . . .
H4 H 0.2062 0.9929 0.5550 0.049 Uiso 1 2 i calc R . .
C5 C 0.3133(7) 0.8634(5) 0.4528(5) 0.0303(14) Uani 1 2 i d . . .
C6 C 0.3473(7) 0.8351(5) 0.3384(5) 0.0346(15) Uani 1 2 i d . . .
H6 H 0.4117 0.7643 0.3234 0.042 Uiso 1 2 i calc R . .
C7 C 0.3209(7) 0.8716(5) 0.1287(5) 0.0331(14) Uani 1 2 i d . . .
H7 H 0.4208 0.8227 0.1299 0.040 Uiso 1 2 i calc R . .
C8 C 0.2910(7) 0.8412(5) -0.0834(4) 0.0338(14) Uani 1 2 i d . . .
H8A H 0.4296 0.8743 -0.0673 0.041 Uiso 1 2 i calc R . .
H8B H 0.2223 0.8742 -0.1571 0.041 Uiso 1 2 i calc R . .
C9 C 0.2509(7) 0.6861(5) -0.1080(5) 0.0376(15) Uani 1 2 i d . . .
H9A H 0.2756 0.6565 -0.1860 0.045 Uiso 1 2 i calc R . .
H9B H 0.3439 0.6549 -0.0429 0.045 Uiso 1 2 i calc R . .
C10 C 0.0501(8) 0.6168(5) -0.1146(5) 0.0401(16) Uani 1 2 i d . . .
H10A H 0.0253 0.6464 -0.0367 0.048 Uiso 1 2 i calc R . .
H10B H 0.0479 0.5193 -0.1216 0.048 Uiso 1 2 i calc R . .
C12 C -0.0935(8) 0.5906(5) -0.3442(5) 0.0519(18) Uani 1 2 i d . . .
H12A H -0.0837 0.4960 -0.3502 0.078 Uiso 1 2 i calc R . .
H12B H 0.0219 0.6424 -0.3543 0.078 Uiso 1 2 i calc R . .
H12C H -0.2057 0.6015 -0.4082 0.078 Uiso 1 2 i calc R . .
C11 C -0.3041(7) 0.5764(5) -0.2081(5) 0.0578(19) Uani 1 2 i d . . .
H11A H -0.4069 0.5882 -0.2779 0.087 Uiso 1 2 i calc R . .
H11B H -0.3223 0.6184 -0.1325 0.087 Uiso 1 2 i calc R . .
H11C H -0.3065 0.4808 -0.2067 0.087 Uiso 1 2 i calc R . .
C13 C 0.1984(7) 1.2260(5) -0.1341(5) 0.0346(15) Uani 1 2 i d . . .
H2 H -0.096(8) 0.7313(15) -0.221(5) 0.080 Uiso 1 2 i d D . .

loop_
_atom_site_aniso_label
_atom_site_aniso_U_11
_atom_site_aniso_U_22
_atom_site_aniso_U_33
_atom_site_aniso_U_23
_atom_site_aniso_U_13
_atom_site_aniso_U_12
Ni1 0.0328(7) 0.0320(7) 0.0257(7) 0.0095(5) 0.0058(6) 0.0127(6)
S1 0.0764(14) 0.0686(14) 0.1147(18) 0.0604(13) 0.0576(14) 0.0349(12)
O1 0.036(2) 0.027(2) 0.029(2) 0.0089(18) 0.0004(19) 0.0105(19)
O2 0.093(4) 0.050(3) 0.057(3) 0.029(3) 0.003(3) 0.020(3)
O3 0.096(4) 0.089(4) 0.043(3) 0.033(3) 0.028(3) 0.023(3)
N1 0.017(3) 0.035(3) 0.019(3) 0.009(2) -0.003(2) 0.005(2)
N2 0.036(3) 0.028(3) 0.047(3) 0.010(3) 0.004(3) 0.002(3)
N3 0.045(4) 0.048(4) 0.051(4) 0.019(4) 0.005(3) -0.001(3)
N4 0.041(3) 0.036(3) 0.050(4) 0.014(3) 0.013(3) 0.011(3)
C1 0.021(3) 0.029(3) 0.029(4) 0.006(3) 0.002(3) 0.007(3)
C2 0.023(3) 0.033(4) 0.033(4) 0.009(3) 0.001(3) 0.006(3)
C3 0.042(4) 0.037(4) 0.037(4) 0.007(3) 0.011(3) 0.014(3)
C4 0.036(4) 0.057(4) 0.030(4) 0.007(3) 0.012(3) 0.005(3)
C5 0.026(3) 0.034(4) 0.030(4) 0.018(3) 0.001(3) 0.007(3)
C6 0.032(4) 0.033(4) 0.039(4) 0.011(3) 0.004(3) 0.014(3)
C7 0.023(3) 0.040(4) 0.035(4) 0.001(3) 0.004(3) 0.018(3)
C8 0.031(3) 0.044(4) 0.029(4) 0.007(3) 0.010(3) 0.014(3)
C9 0.037(4) 0.041(4) 0.037(4) 0.009(3) 0.009(3) 0.017(3)
C10 0.055(4) 0.033(4) 0.036(4) 0.008(3) 0.013(4) 0.020(3)
C12 0.055(4) 0.054(4) 0.038(4) -0.005(3) 0.005(4) 0.007(4)
C11 0.045(4) 0.054(4) 0.073(5) 0.011(4) 0.019(4) 0.003(4)
C13 0.021(3) 0.026(4) 0.050(4) -0.002(3) 0.004(3) 0.004(3)

loop_
_atom_type_symbol
_atom_type_description
_atom_type_scat_dispersion_real
_atom_type_scat_dispersion_imag
_atom_type_scat_source
C C 0.0033 0.0016 'International Tables Vol C Tables 4.2.6.8 and 6.1.1.4'
H H 0.0000 0.0000 'International Tables Vol C Tables 4.2.6.8 and 6.1.1.4'
N N 0.0061 0.0033 'International Tables Vol C Tables 4.2.6.8 and 6.1.1.4'
Ni Ni 0.3393 1.1124 'International Tables Vol C Tables 4.2.6.8 and 6.1.1.4'
O O 0.0106 0.0060 'International Tables Vol C Tables 4.2.6.8 and 6.1.1.4'
S S 0.1246 0.1234 'International Tables Vol C Tables 4.2.6.8 and 6.1.1.4'

loop_
_geom_angle_atom_site_label_1
_geom_angle_atom_site_label_2
_geom_angle_atom_site_label_3
_geom_angle
_geom_angle_site_symmetry_1
_geom_angle_site_symmetry_3
_geom_angle_publ_flag
N1 Ni1 N1 180.000(1) 2_575 . ?
N1 Ni1 O1 92.98(14) 2_575 . ?
N1 Ni1 O1 87.02(14) . . ?
N1 Ni1 O1 87.02(14) 2_575 2_575 ?
N1 Ni1 O1 92.98(14) . 2_575 ?
O1 Ni1 O1 180.00(17) . 2_575 ?
N1 Ni1 N4 90.11(15) 2_575 2_575 ?
N1 Ni1 N4 89.89(15) . 2_575 ?
O1 Ni1 N4 88.31(15) . 2_575 ?
O1 Ni1 N4 91.69(15) 2_575 2_575 ?
N1 Ni1 N4 89.89(15) 2_575 . ?
N1 Ni1 N4 90.11(15) . . ?
O1 Ni1 N4 91.69(15) . . ?
O1 Ni1 N4 88.31(15) 2_575 . ?
N4 Ni1 N4 180.0(2) 2_575 . ?
C2 O1 Ni1 120.0(3) . . ?
C7 N1 C8 115.8(4) . . ?
C7 N1 Ni1 122.7(3) . . ?
C8 N1 Ni1 121.5(3) . . ?
C11 N2 C10 110.5(4) . . ?
C11 N2 C12 110.6(4) . . ?
C10 N2 C12 112.0(4) . . ?
C11 N2 H2 117(4) . . ?
C10 N2 H2 108(4) . . ?
C12 N2 H2 99(4) . . ?
O2 N3 O3 122.2(5) . . ?
O2 N3 C5 119.4(6) . . ?
O3 N3 C5 118.4(6) . . ?
C13 N4 Ni1 157.7(5) . . ?
C6 C1 C2 121.4(5) . . ?
C6 C1 C7 116.7(5) . . ?
C2 C1 C7 121.9(5) . . ?
O1 C2 C1 122.8(5) . . ?
O1 C2 C3 120.5(5) . . ?
C1 C2 C3 116.5(5) . . ?
C4 C3 C2 121.4(5) . . ?
C4 C3 H3 119.3 . . ?
C2 C3 H3 119.3 . . ?
C3 C4 C5 120.2(5) . . ?
C3 C4 H4 119.9 . . ?
C5 C4 H4 119.9 . . ?
C4 C5 C6 120.2(5) . . ?
C4 C5 N3 120.6(5) . . ?
C6 C5 N3 119.2(5) . . ?
C1 C6 C5 120.1(5) . . ?
C1 C6 H6 120.0 . . ?
C5 C6 H6 120.0 . . ?
N1 C7 C1 127.0(5) . . ?
N1 C7 H7 116.5 . . ?
C1 C7 H7 116.5 . . ?
N1 C8 C9 112.4(4) . . ?
N1 C8 H8A 109.1 . . ?
C9 C8 H8A 109.1 . . ?
N1 C8 H8B 109.1 . . ?
C9 C8 H8B 109.1 . . ?
H8A C8 H8B 107.8 . . ?
C10 C9 C8 116.5(4) . . ?
C10 C9 H9A 108.2 . . ?
C8 C9 H9A 108.2 . . ?
C10 C9 H9B 108.2 . . ?
C8 C9 H9B 108.2 . . ?
H9A C9 H9B 107.3 . . ?
C9 C10 N2 116.3(4) . . ?
C9 C10 H10A 108.2 . . ?
N2 C10 H10A 108.2 . . ?
C9 C10 H10B 108.2 . . ?
N2 C10 H10B 108.2 . . ?
H10A C10 H10B 107.4 . . ?
N2 C12 H12A 109.5 . . ?
N2 C12 H12B 109.5 . . ?
H12A C12 H12B 109.5 . . ?
N2 C12 H12C 109.5 . . ?
H12A C12 H12C 109.5 . . ?
H12B C12 H12C 109.5 . . ?
N2 C11 H11A 109.5 . . ?
N2 C11 H11B 109.5 . . ?
H11A C11 H11B 109.5 . . ?
N2 C11 H11C 109.5 . . ?
H11A C11 H11C 109.5 . . ?
H11B C11 H11C 109.5 . . ?
N4 C13 S1 179.7(5) . . ?

loop_
_geom_bond_atom_site_label_1
_geom_bond_atom_site_label_2
_geom_bond_distance
_geom_bond_site_symmetry_2
_geom_bond_publ_flag
Ni1 N1 2.058(4) 2_575 ?
Ni1 N1 2.058(4) . ?
Ni1 O1 2.058(3) . ?
Ni1 O1 2.058(3) 2_575 ?
Ni1 N4 2.121(4) 2_575 ?
Ni1 N4 2.121(4) . ?
S1 C13 1.577(6) . ?
O1 C2 1.298(5) . ?
O2 N3 1.217(6) . ?
O3 N3 1.240(6) . ?
N1 C7 1.269(5) . ?
N1 C8 1.480(5) . ?
N2 C11 1.477(6) . ?
N2 C10 1.501(6) . ?
N2 C12 1.502(6) . ?
N2 H2 0.905(10) . ?
N3 C5 1.436(6) . ?
N4 C13 1.186(6) . ?
C1 C6 1.364(6) . ?
C1 C2 1.418(6) . ?
C1 C7 1.460(6) . ?
C2 C3 1.421(6) . ?
C3 C4 1.360(6) . ?
C3 H3 0.9300 . ?
C4 C5 1.385(6) . ?
C4 H4 0.9300 . ?
C5 C6 1.389(6) . ?
C6 H6 0.9300 . ?
C7 H7 0.9300 . ?
C8 C9 1.521(6) . ?
C8 H8A 0.9700 . ?
C8 H8B 0.9700 . ?
C9 C10 1.497(6) . ?
C9 H9A 0.9700 . ?
C9 H9B 0.9700 . ?
C10 H10A 0.9700 . ?
C10 H10B 0.9700 . ?
C12 H12A 0.9600 . ?
C12 H12B 0.9600 . ?
C12 H12C 0.9600 . ?
C11 H11A 0.9600 . ?
C11 H11B 0.9600 . ?
C11 H11C 0.9600 . ?

loop_
_geom_hbond_atom_site_label_D
_geom_hbond_atom_site_label_H
_geom_hbond_atom_site_label_A
_geom_hbond_distance_DH
_geom_hbond_distance_HA
_geom_hbond_distance_DA
_geom_hbond_angle_DHA
_geom_hbond_site_symmetry_A
N2 H2 O1 0.905(10) 1.83(3) 2.684(5) 156(5) 2_575
